data_4127071
loop_
_publ_author_name
'Lu, Wei'
'Li, Yongxin'
'Ganguly, Rakesh'
'Kinjo, Rei'

_publ_section_title
;
 A Boron Analogue of Vinylidene Dication Supported by Phosphines.
;
_journal_name_full 'Journal of the American Chemical Society'
_journal_paper_doi 10.1021/jacs.7b13068
_journal_year 2018
_chemical_formula_sum 'C63 H124 B6 Br4 N2 O2 P4 Si4 Zn2'
_chemical_formula_weight 1693.11
_space_group_crystal_system orthorhombic
_space_group_IT_number 61
_space_group_name_Hall '-P 2ac 2ab'
_space_group_name_H-M_alt 'P b c a'
_symmetry_space_group_name_Hall '-P 2ac 2ab'
_symmetry_space_group_name_H-M 'P b c a'
_atom_sites_solution_hydrogens mixed
_atom_sites_solution_primary dual
_cell_angle_alpha 90
_cell_angle_beta 90
_cell_angle_gamma 90
_cell_formula_units_Z 4
_cell_length_a 14.3206(3)
_cell_length_b 15.7507(3)
_cell_length_c 38.5776(6)
_cell_measurement_reflns_used 9938
_cell_measurement_temperature 100.(2)
_cell_measurement_theta_max 30.2681
_cell_measurement_theta_min 2.4907
_cell_volume 8701.5(3)
_computing_cell_refinement 'SAINT V8.38A (Bruker AXS Inc., 2017)'
_computing_data_collection 'APEX3 (Bruker AXS Inc., 2017)'
_computing_data_reduction 'SAINT V8.38A (Bruker AXS Inc., 2017)'
_computing_publication_material 'APEX3 (Bruker AXS Inc., 2017)'
_computing_structure_refinement 'SHELXL-2016/6 (Sheldrick, 2016)'
_computing_structure_solution 'XT, VERSION 2014/5'
_diffrn_ambient_temperature 100.(2)
_diffrn_detector_area_resol_mean 7.4074
_diffrn_measured_fraction_theta_full 0.998
_diffrn_measured_fraction_theta_max 0.998
_diffrn_measurement_device_type 'Photon II CPADs detector'
_diffrn_measurement_method 'phi and omega scans'
_diffrn_radiation_monochromator 'Multilayer Mirror'
_diffrn_radiation_type MoK\a
_diffrn_radiation_wavelength 0.71073
_diffrn_reflns_av_R_equivalents 0.0757
_diffrn_reflns_av_unetI/netI 0.0659
_diffrn_reflns_limit_h_max 21
_diffrn_reflns_limit_h_min -21
_diffrn_reflns_limit_k_max 16
_diffrn_reflns_limit_k_min -23
_diffrn_reflns_limit_l_max 50
_diffrn_reflns_limit_l_min -58
_diffrn_reflns_number 88806
_diffrn_reflns_theta_full 32.58
_diffrn_reflns_theta_max 32.58
_diffrn_reflns_theta_min 2.19
_diffrn_source 'Incoatec microfocus source'
_diffrn_source_type 'Bruker D8 Quest'
_exptl_absorpt_coefficient_mu 2.553
_exptl_absorpt_correction_T_max 0.78
_exptl_absorpt_correction_T_min 0.68
_exptl_absorpt_correction_type multi-scan
_exptl_absorpt_process_details
;
SADABS-2016/2 - Bruker AXS area detector scaling and absorption correction
;
_exptl_crystal_colour colourless
_exptl_crystal_density_diffrn 1.292
_exptl_crystal_density_method 'not measured'
_exptl_crystal_description block
_exptl_crystal_F_000 3512
_exptl_crystal_size_max 0.140
_exptl_crystal_size_mid 0.120
_exptl_crystal_size_min 0.100
_refine_diff_density_max 1.921
_refine_diff_density_min -2.047
_refine_ls_extinction_method none
_refine_ls_goodness_of_fit_ref 1.041
_refine_ls_hydrogen_treatment mixed
_refine_ls_matrix_type full
_refine_ls_number_parameters 431
_refine_ls_number_reflns 15834
_refine_ls_number_restraints 15
_refine_ls_restrained_S_all 1.041
_refine_ls_R_factor_all 0.1089
_refine_ls_R_factor_gt 0.0571
_refine_ls_shift/su_max 0.001
_refine_ls_shift/su_mean 0.000
_refine_ls_structure_factor_coef Fsqd
_refine_ls_weighting_details 'w=1/[\s^2^(Fo^2^)+(0.0720P)^2^+15.0458P] where P=(Fo^2^+2Fc^2^)/3'
_refine_ls_weighting_scheme calc
_refine_ls_wR_factor_gt 0.1418
_refine_ls_wR_factor_ref 0.1672
_reflns_number_gt 9882
_reflns_number_total 15834
_reflns_threshold_expression 'I > 2\s(I)'
_cod_data_source_file ja7b13068_si_003.cif
_cod_data_source_block rei1019m
_cod_depositor_comments
;
The following automatic conversions were performed:

'_exptl_absorpt_correction_type' value 'Multi-Scan' changed to
'multi-scan' according to
/home/data/users/saulius/crontab/automatic-downloads/rss-feeds/ACS/lib/dictionaries/cif_core.dic
dictionary named 'cif_core.dic' version 2.4.2 from 2011-04-26.

Automatic conversion script
Id: cif_fix_values 4973 2017-02-22 13:04:09Z antanas 
;
_cod_database_code 4127071

loop_
_space_group_symop_operation_xyz
'x, y, z'
'-x+1/2, -y, z+1/2'
'-x, y+1/2, -z+1/2'
'x+1/2, -y+1/2, -z'
'-x, -y, -z'
'x-1/2, y, -z-1/2'
'x, -y-1/2, z-1/2'
'-x-1/2, y-1/2, z'

loop_
_atom_site_type_symbol
_atom_site_label
_atom_site_fract_x
_atom_site_fract_y
_atom_site_fract_z
_atom_site_U_iso_or_equiv
_atom_site_adp_type
_atom_site_calc_flag
_atom_site_refinement_flags_adp
_atom_site_refinement_flags_occupancy
_atom_site_refinement_flags_posn
_atom_site_occupancy
_atom_site_disorder_assembly
_atom_site_disorder_group
B B2 0.4354(3) 0.3941(2) 0.39551(8) 0.0166(6) Uani d . . . 1 . .
H H2B 0.35932 0.387758 0.389245 0.016(9) Uiso d . . R 1 . .
B B3 0.4696(3) 0.3491(2) 0.43205(9) 0.0168(6) Uani d . . . 1 . .
Br Br1 0.57422(3) 0.56580(2) 0.47233(2) 0.02765(9) Uani d . . . 1 . .
Br Br2 0.30434(3) 0.54263(3) 0.45058(2) 0.03743(11) Uani d . . . 1 . .
C C1 0.3812(2) 0.4050(2) 0.32015(8) 0.0168(6) Uani d . . . 1 . .
C C2 0.2852(2) 0.4225(2) 0.32148(8) 0.0205(6) Uani d . . . 1 . .
C C3 0.2244(3) 0.3664(2) 0.30477(10) 0.0282(8) Uani d . . . 1 . .
H H3 0.159464 0.378478 0.304494 0.034 Uiso calc U . R 1 . .
C C4 0.2564(3) 0.2942(2) 0.28873(10) 0.0300(8) Uani d . . . 1 . .
H H4 0.213762 0.257227 0.277386 0.036 Uiso calc U . R 1 . .
C C5 0.3503(3) 0.2754(2) 0.28911(9) 0.0251(7) Uani d . . . 1 . .
H H5 0.371753 0.224533 0.278523 0.03 Uiso calc U . R 1 . .
C C6 0.4144(2) 0.3300(2) 0.30487(8) 0.0186(6) Uani d . . . 1 . .
C C7 0.5164(3) 0.3052(2) 0.30661(8) 0.0240(7) Uani d . . . 1 . .
H H7 0.551969 0.354887 0.31584 0.029 Uiso calc U . R 1 . .
C C8 0.5572(3) 0.2826(3) 0.27112(10) 0.0350(9) Uani d . . . 1 . .
H H8A 0.526172 0.231716 0.262128 0.053 Uiso calc U . R 1 . .
H H8B 0.624268 0.271732 0.273438 0.053 Uiso calc U . R 1 . .
H H8C 0.547248 0.329983 0.255059 0.053 Uiso calc U . R 1 . .
C C9 0.5304(3) 0.2311(3) 0.33163(11) 0.0442(12) Uani d . . . 1 . .
H H9A 0.504954 0.246052 0.354403 0.066 Uiso calc U . R 1 . .
H H9B 0.59729 0.218888 0.333836 0.066 Uiso calc U . R 1 . .
H H9C 0.498127 0.180772 0.322716 0.066 Uiso calc U . R 1 . .
C C10 0.2471(3) 0.4988(2) 0.34082(10) 0.0258(7) Uani d . . . 1 . .
H H10 0.296631 0.517889 0.357363 0.031 Uiso calc U . R 1 . .
C C11 0.2272(4) 0.5729(3) 0.31633(13) 0.0499(13) Uani d . . . 1 . .
H H11A 0.285636 0.591638 0.305543 0.075 Uiso calc U . R 1 . .
H H11B 0.199783 0.619969 0.329447 0.075 Uiso calc U . R 1 . .
H H11C 0.183449 0.554543 0.298293 0.075 Uiso calc U . R 1 . .
C C12 0.1605(3) 0.4761(3) 0.36236(13) 0.0405(10) Uani d . . . 1 . .
H H12A 0.10724 0.466816 0.346864 0.061 Uiso calc U . R 1 . .
H H12B 0.146273 0.522711 0.37833 0.061 Uiso calc U . R 1 . .
H H12C 0.172685 0.424205 0.375639 0.061 Uiso calc U . R 1 . .
C C13 0.4825(2) 0.45522(19) 0.36917(7) 0.0154(5) Uani d . . . 1 . .
C C14 0.5493(2) 0.5144(2) 0.37460(8) 0.0179(6) Uani d . . . 1 . .
H H14 0.583233 0.518641 0.395683 0.021 Uiso calc U . R 1 . .
C C15 0.5651(2) 0.5730(2) 0.34447(8) 0.0196(6) Uani d . . . 1 . .
C C16 0.4365(3) 0.5206(3) 0.25700(9) 0.0318(9) Uani d . . . 1 . .
H H16A 0.461124 0.463031 0.253824 0.048 Uiso calc U . R 1 A 1
H H16B 0.443385 0.552584 0.235367 0.048 Uiso calc U . R 1 A 1
H H16C 0.3703 0.5175 0.263289 0.048 Uiso calc U . R 1 A 1
C C17 0.7070(3) 0.4571(3) 0.30515(14) 0.0433(11) Uani d . . . 1 . .
H H17A 0.662687 0.451771 0.285923 0.065 Uiso calc U . R 1 B 1
H H17B 0.697057 0.410682 0.321653 0.065 Uiso calc U . R 1 B 1
H H17C 0.770946 0.454384 0.296154 0.065 Uiso calc U . R 1 B 1
C C18 0.7192(3) 0.6446(3) 0.29533(11) 0.0410(10) Uani d . . . 1 . .
H H18A 0.779107 0.630612 0.284422 0.062 Uiso calc U . R 1 C 1
H H18B 0.724244 0.699572 0.30708 0.062 Uiso calc U . R 1 C 1
H H18C 0.670499 0.647594 0.277542 0.062 Uiso calc U . R 1 C 1
C C19 0.7753(3) 0.5606(3) 0.36396(12) 0.0433(11) Uani d . . . 1 . .
H H19A 0.838539 0.566096 0.354545 0.065 Uiso calc U . R 1 D 1
H H19B 0.770113 0.507162 0.376831 0.065 Uiso calc U . R 1 D 1
H H19C 0.762424 0.608305 0.379555 0.065 Uiso calc U . R 1 D 1
C C20 0.5237(3) 0.7596(3) 0.32013(11) 0.0404(10) Uani d . . . 1 . .
H H20A 0.480467 0.737202 0.302698 0.061 Uiso calc U . R 1 E 1
H H20B 0.585953 0.765803 0.309852 0.061 Uiso calc U . R 1 E 1
H H20C 0.50159 0.815028 0.328188 0.061 Uiso calc U . R 1 E 1
C C21 0.6164(4) 0.7297(3) 0.38915(13) 0.0523(14) Uani d . . . 1 . .
H H21A 0.596706 0.786781 0.396116 0.078 Uiso calc U . R 1 F 1
H H21B 0.678134 0.732735 0.378219 0.078 Uiso calc U . R 1 F 1
H H21C 0.619656 0.693013 0.40963 0.078 Uiso calc U . R 1 F 1
C C22 0.4135(4) 0.6827(3) 0.37806(14) 0.0511(13) Uani d . . . 1 . .
H H22A 0.399663 0.738627 0.387906 0.077 Uiso calc U . R 1 G 1
H H22B 0.412916 0.639976 0.396531 0.077 Uiso calc U . R 1 G 1
H H22C 0.366244 0.668302 0.360656 0.077 Uiso calc U . R 1 G 1
C C23 0.3920(3) 0.2055(2) 0.48241(10) 0.0321(8) Uani d . . . 1 . .
H H23A 0.404165 0.243712 0.501929 0.048 Uiso calc U . R 1 H 1
H H23B 0.445073 0.166947 0.479392 0.048 Uiso calc U . R 1 H 1
H H23C 0.33542 0.172334 0.487085 0.048 Uiso calc U . R 1 H 1
C C24 0.2613(3) 0.3130(3) 0.44856(10) 0.0309(8) Uani d . . . 1 . .
H H24A 0.214396 0.267763 0.448898 0.046 Uiso calc U . R 1 I 1
H H24B 0.248499 0.351671 0.429226 0.046 Uiso calc U . R 1 I 1
H H24C 0.258853 0.344627 0.470431 0.046 Uiso calc U . R 1 I 1
C C25 0.3601(3) 0.1893(3) 0.40925(10) 0.0357(9) Uani d . . . 1 . .
H H25A 0.418085 0.157097 0.406195 0.053 Uiso calc U . R 1 J 1
H H25B 0.344326 0.21823 0.387535 0.053 Uiso calc U . R 1 J 1
H H25C 0.309489 0.150428 0.415594 0.053 Uiso calc U . R 1 J 1
C C26 0.6164(3) 0.2045(2) 0.42547(10) 0.0307(8) Uani d . . . 1 . .
H H26A 0.609831 0.203474 0.40019 0.046 Uiso calc U . R 1 K 1
H H26B 0.572718 0.16387 0.435821 0.046 Uiso calc U . R 1 K 1
H H26C 0.680451 0.188998 0.431792 0.046 Uiso calc U . R 1 K 1
C C27 0.6222(3) 0.3016(3) 0.48643(10) 0.0379(10) Uani d . . . 1 . .
H H27A 0.684642 0.276666 0.488446 0.057 Uiso calc U . R 1 L 1
H H27B 0.576876 0.265206 0.498377 0.057 Uiso calc U . R 1 L 1
H H27C 0.621953 0.358117 0.497014 0.057 Uiso calc U . R 1 L 1
C C28 0.6805(3) 0.3748(3) 0.42276(13) 0.0388(10) Uani d . . . 1 . .
H H28A 0.680776 0.430473 0.434106 0.058 Uiso calc U . R 1 M 1
H H28B 0.668477 0.382056 0.397922 0.058 Uiso calc U . R 1 M 1
H H28C 0.741244 0.347346 0.426036 0.058 Uiso calc U . R 1 M 1
C C30 0.5615(10) 0.9715(10) 0.4415(3) 0.062(3) Uani d U P . 0.5 N -1
H H30A 0.52009 0.994268 0.423586 0.092 Uiso calc U P R 0.5 N -1
H H30B 0.568306 0.91003 0.438339 0.092 Uiso calc U P R 0.5 N -1
H H30C 0.622914 0.998611 0.439735 0.092 Uiso calc U P R 0.5 N -1
C C31 0.5221(6) 0.9884(6) 0.47539(15) 0.050(3) Uani d U P G 0.5 N -1
C C32 0.4274(6) 0.9763(5) 0.48155(19) 0.049(3) Uani d U P G 0.5 N -1
H H32 0.387773 0.957078 0.463418 0.058 Uiso calc U P R 0.5 N -1
C C33 0.3906(5) 0.9923(5) 0.5143(2) 0.057(3) Uani d U P G 0.5 N -1
H H33 0.325874 0.984056 0.518463 0.068 Uiso calc U P R 0.5 N -1
C C34 0.4485(7) 1.0204(6) 0.54079(16) 0.061(4) Uani d U P G 0.5 N -1
H H34 0.423407 1.031362 0.563132 0.073 Uiso calc U P R 0.5 N -1
C C35 0.5432(7) 1.0325(5) 0.53462(17) 0.059(3) Uani d U P G 0.5 N -1
H H35 0.582839 1.05169 0.552757 0.071 Uiso calc U P R 0.5 N -1
C C36 0.5800(5) 1.0165(5) 0.5019(2) 0.052(3) Uani d U P G 0.5 N -1
H H36 0.64474 1.024713 0.497713 0.063 Uiso calc U P R 0.5 N -1
N N1 0.44712(18) 0.46490(16) 0.33426(6) 0.0151(5) Uani d . . . 1 O 1
O O1 0.48696(18) 0.56206(15) 0.28388(6) 0.0241(5) Uani d . . . 1 P 1
P P1 0.37571(7) 0.26720(5) 0.44330(2) 0.02196(18) Uani d . . . 1 Q 1
P P2 0.59092(7) 0.31011(6) 0.44138(2) 0.02149(18) Uani d . . . 1 R 1
Si Si1 0.68865(7) 0.56104(7) 0.32751(3) 0.0256(2) Uani d . . . 1 S 1
Si Si2 0.52989(8) 0.68481(6) 0.35748(2) 0.0251(2) Uani d . . . 1 T 1
Zn Zn1 0.44154(3) 0.46245(2) 0.46120(2) 0.01757(9) Uani d . . . 1 U 1
B B1 0.4940(3) 0.5332(2) 0.31739(9) 0.0182(7) Uani d . . . 1 . .

loop_
_atom_site_aniso_label
_atom_site_aniso_U_11
_atom_site_aniso_U_22
_atom_site_aniso_U_33
_atom_site_aniso_U_12
_atom_site_aniso_U_13
_atom_site_aniso_U_23
B2 0.0199(18) 0.0153(15) 0.0147(14) -0.0020(13) 0.0020(12) -0.0014(11)
B3 0.0220(18) 0.0129(14) 0.0155(14) 0.0030(13) 0.0018(12) -0.0001(11)
Br1 0.0342(2) 0.03108(19) 0.01764(15) -0.00451(15) 0.00134(13) -0.00210(13)
Br2 0.0315(2) 0.0361(2) 0.0446(2) 0.01022(17) -0.00434(17) -0.00038(17)
C1 0.0176(15) 0.0165(14) 0.0164(13) -0.0028(11) -0.0031(10) 0.0017(11)
C2 0.0191(16) 0.0191(15) 0.0234(15) -0.0005(12) -0.0060(12) 0.0023(12)
C3 0.0174(17) 0.0268(18) 0.040(2) -0.0030(14) -0.0102(14) 0.0009(15)
C4 0.030(2) 0.0247(17) 0.0350(19) -0.0069(15) -0.0151(15) -0.0016(15)
C5 0.030(2) 0.0198(15) 0.0254(16) -0.0020(14) -0.0075(13) -0.0053(13)
C6 0.0232(17) 0.0203(15) 0.0122(12) -0.0006(12) -0.0014(11) -0.0010(11)
C7 0.0223(17) 0.0314(18) 0.0182(14) 0.0032(14) 0.0017(12) -0.0045(13)
C8 0.037(2) 0.045(2) 0.0228(17) 0.0099(18) 0.0076(15) 0.0002(16)
C9 0.036(2) 0.067(3) 0.030(2) 0.026(2) 0.0074(17) 0.014(2)
C10 0.0180(17) 0.0194(16) 0.0401(19) 0.0018(13) -0.0038(14) -0.0011(14)
C11 0.064(4) 0.031(2) 0.055(3) 0.019(2) 0.003(2) 0.008(2)
C12 0.026(2) 0.041(2) 0.055(3) -0.0026(18) 0.0082(18) -0.014(2)
C13 0.0151(14) 0.0194(14) 0.0117(12) 0.0006(11) -0.0006(10) 0.0004(10)
C14 0.0207(16) 0.0183(14) 0.0146(13) -0.0049(12) -0.0037(11) -0.0002(11)
C15 0.0217(17) 0.0206(15) 0.0164(13) -0.0090(12) -0.0030(11) 0.0031(11)
C16 0.046(2) 0.034(2) 0.0162(15) -0.0078(17) -0.0103(14) 0.0054(13)
C17 0.027(2) 0.043(2) 0.060(3) -0.0049(19) 0.012(2) -0.008(2)
C18 0.034(2) 0.046(2) 0.043(2) -0.0070(19) 0.0114(18) 0.0175(19)
C19 0.027(2) 0.060(3) 0.043(2) -0.015(2) -0.0055(17) 0.007(2)
C20 0.046(3) 0.035(2) 0.040(2) 0.0075(19) 0.0026(19) 0.0142(18)
C21 0.072(4) 0.028(2) 0.056(3) -0.001(2) -0.039(3) -0.008(2)
C22 0.057(3) 0.028(2) 0.068(3) -0.004(2) 0.031(3) -0.003(2)
C23 0.041(2) 0.0267(18) 0.0286(17) 0.0011(16) 0.0063(16) 0.0104(15)
C24 0.025(2) 0.034(2) 0.0341(19) -0.0025(15) 0.0070(14) 0.0107(16)
C25 0.044(3) 0.031(2) 0.0329(19) -0.0150(17) 0.0085(17) -0.0062(16)
C26 0.034(2) 0.0283(18) 0.0299(18) 0.0098(16) -0.0024(15) -0.0090(15)
C27 0.036(2) 0.047(2) 0.0304(19) 0.0207(19) -0.0136(16) -0.0100(17)
C28 0.025(2) 0.034(2) 0.058(3) 0.0101(17) -0.0025(18) 0.0058(19)
C30 0.076(9) 0.037(6) 0.072(8) 0.013(5) 0.001(6) 0.007(7)
C31 0.057(6) 0.022(4) 0.071(7) 0.003(5) -0.020(5) 0.013(5)
C32 0.047(6) 0.022(5) 0.077(9) 0.002(4) -0.026(5) -0.002(6)
C33 0.065(8) 0.030(6) 0.076(8) -0.005(5) -0.019(5) 0.022(6)
C34 0.078(8) 0.048(9) 0.055(8) -0.004(8) -0.014(6) 0.021(9)
C35 0.066(8) 0.031(6) 0.080(8) -0.004(6) -0.034(6) 0.009(6)
C36 0.049(6) 0.023(5) 0.085(9) 0.004(5) -0.031(6) 0.004(7)
N1 0.0147(12) 0.0178(12) 0.0127(10) -0.0032(10) -0.0038(9) 0.0009(9)
O1 0.0295(14) 0.0278(12) 0.0149(10) -0.0110(10) -0.0053(9) 0.0057(9)
P1 0.0279(5) 0.0183(4) 0.0197(4) -0.0030(3) 0.0050(3) 0.0014(3)
P2 0.0228(5) 0.0207(4) 0.0209(4) 0.0061(3) -0.0041(3) -0.0041(3)
Si1 0.0205(5) 0.0321(5) 0.0241(5) -0.0105(4) -0.0011(4) 0.0049(4)
Si2 0.0324(6) 0.0194(4) 0.0237(4) -0.0085(4) -0.0059(4) 0.0026(4)
Zn1 0.02166(19) 0.01608(17) 0.01498(16) 0.00357(14) -0.00025(13) -0.00215(13)
B1 0.0178(17) 0.0217(17) 0.0151(14) -0.0027(13) -0.0016(12) 0.0011(13)

loop_
_atom_type_symbol
_atom_type_description
_atom_type_scat_dispersion_real
_atom_type_scat_dispersion_imag
_atom_type_scat_source
C C 0.0033 0.0016 'International Tables Vol C Tables 4.2.6.8 and 6.1.1.4'
H H 0.0000 0.0000 'International Tables Vol C Tables 4.2.6.8 and 6.1.1.4'
B B 0.0013 0.0007 'International Tables Vol C Tables 4.2.6.8 and 6.1.1.4'
Br Br -0.2901 2.4595 'International Tables Vol C Tables 4.2.6.8 and 6.1.1.4'
N N 0.0061 0.0033 'International Tables Vol C Tables 4.2.6.8 and 6.1.1.4'
O O 0.0106 0.0060 'International Tables Vol C Tables 4.2.6.8 and 6.1.1.4'
P P 0.1023 0.0942 'International Tables Vol C Tables 4.2.6.8 and 6.1.1.4'
Si Si 0.0817 0.0704 'International Tables Vol C Tables 4.2.6.8 and 6.1.1.4'
Zn Zn 0.2839 1.4301 'International Tables Vol C Tables 4.2.6.8 and 6.1.1.4'

loop_
_geom_angle_atom_site_label_1
_geom_angle_atom_site_label_2
_geom_angle_atom_site_label_3
_geom_angle_site_symmetry_3
_geom_angle
C13 B2 B3 . 134.0(3)
C13 B2 H2B . 109.6
B3 B2 H2B . 115.7
B2 B3 P2 . 125.3(2)
B2 B3 P1 . 105.9(2)
P2 B3 P1 . 112.70(17)
B2 B3 Zn1 . 92.01(19)
P2 B3 Zn1 . 110.17(17)
P1 B3 Zn1 . 108.08(16)
Zn1 Br1 Zn1 5_666 89.548(16)
C2 C1 C6 . 120.9(3)
C2 C1 N1 . 120.0(3)
C6 C1 N1 . 119.2(3)
C3 C2 C1 . 117.9(3)
C3 C2 C10 . 120.3(3)
C1 C2 C10 . 121.7(3)
C4 C3 C2 . 121.6(3)
C4 C3 H3 . 119.2
C2 C3 H3 . 119.2
C3 C4 C5 . 119.9(3)
C3 C4 H4 . 120.0
C5 C4 H4 . 120.0
C4 C5 C6 . 120.9(3)
C4 C5 H5 . 119.5
C6 C5 H5 . 119.5
C5 C6 C1 . 118.6(3)
C5 C6 C7 . 119.6(3)
C1 C6 C7 . 121.7(3)
C6 C7 C9 . 110.7(3)
C6 C7 C8 . 112.9(3)
C9 C7 C8 . 109.7(3)
C6 C7 H7 . 107.8
C9 C7 H7 . 107.8
C8 C7 H7 . 107.8
C7 C8 H8A . 109.5
C7 C8 H8B . 109.5
H8A C8 H8B . 109.5
C7 C8 H8C . 109.5
H8A C8 H8C . 109.5
H8B C8 H8C . 109.5
C7 C9 H9A . 109.5
C7 C9 H9B . 109.5
H9A C9 H9B . 109.5
C7 C9 H9C . 109.5
H9A C9 H9C . 109.5
H9B C9 H9C . 109.5
C2 C10 C11 . 111.6(3)
C2 C10 C12 . 111.8(3)
C11 C10 C12 . 111.2(4)
C2 C10 H10 . 107.3
C11 C10 H10 . 107.3
C12 C10 H10 . 107.3
C10 C11 H11A . 109.5
C10 C11 H11B . 109.5
H11A C11 H11B . 109.5
C10 C11 H11C . 109.5
H11A C11 H11C . 109.5
H11B C11 H11C . 109.5
C10 C12 H12A . 109.5
C10 C12 H12B . 109.5
H12A C12 H12B . 109.5
C10 C12 H12C . 109.5
H12A C12 H12C . 109.5
H12B C12 H12C . 109.5
C14 C13 N1 . 108.6(3)
C14 C13 B2 . 129.3(3)
N1 C13 B2 . 121.5(3)
C13 C14 C15 . 114.2(3)
C13 C14 H14 . 122.9
C15 C14 H14 . 122.9
C14 C15 B1 . 99.8(2)
C14 C15 Si1 . 110.3(2)
B1 C15 Si1 . 109.4(2)
C14 C15 Si2 . 109.0(2)
B1 C15 Si2 . 111.7(2)
Si1 C15 Si2 . 115.51(16)
O1 C16 H16A . 109.5
O1 C16 H16B . 109.5
H16A C16 H16B . 109.5
O1 C16 H16C . 109.5
H16A C16 H16C . 109.5
H16B C16 H16C . 109.5
Si1 C17 H17A . 109.5
Si1 C17 H17B . 109.5
H17A C17 H17B . 109.5
Si1 C17 H17C . 109.5
H17A C17 H17C . 109.5
H17B C17 H17C . 109.5
Si1 C18 H18A . 109.5
Si1 C18 H18B . 109.5
H18A C18 H18B . 109.5
Si1 C18 H18C . 109.5
H18A C18 H18C . 109.5
H18B C18 H18C . 109.5
Si1 C19 H19A . 109.5
Si1 C19 H19B . 109.5
H19A C19 H19B . 109.5
Si1 C19 H19C . 109.5
H19A C19 H19C . 109.5
H19B C19 H19C . 109.5
Si2 C20 H20A . 109.5
Si2 C20 H20B . 109.5
H20A C20 H20B . 109.5
Si2 C20 H20C . 109.5
H20A C20 H20C . 109.5
H20B C20 H20C . 109.5
Si2 C21 H21A . 109.5
Si2 C21 H21B . 109.5
H21A C21 H21B . 109.5
Si2 C21 H21C . 109.5
H21A C21 H21C . 109.5
H21B C21 H21C . 109.5
Si2 C22 H22A . 109.5
Si2 C22 H22B . 109.5
H22A C22 H22B . 109.5
Si2 C22 H22C . 109.5
H22A C22 H22C . 109.5
H22B C22 H22C . 109.5
P1 C23 H23A . 109.5
P1 C23 H23B . 109.5
H23A C23 H23B . 109.5
P1 C23 H23C . 109.5
H23A C23 H23C . 109.5
H23B C23 H23C . 109.5
P1 C24 H24A . 109.5
P1 C24 H24B . 109.5
H24A C24 H24B . 109.5
P1 C24 H24C . 109.5
H24A C24 H24C . 109.5
H24B C24 H24C . 109.5
P1 C25 H25A . 109.5
P1 C25 H25B . 109.5
H25A C25 H25B . 109.5
P1 C25 H25C . 109.5
H25A C25 H25C . 109.5
H25B C25 H25C . 109.5
P2 C26 H26A . 109.5
P2 C26 H26B . 109.5
H26A C26 H26B . 109.5
P2 C26 H26C . 109.5
H26A C26 H26C . 109.5
H26B C26 H26C . 109.5
P2 C27 H27A . 109.5
P2 C27 H27B . 109.5
H27A C27 H27B . 109.5
P2 C27 H27C . 109.5
H27A C27 H27C . 109.5
H27B C27 H27C . 109.5
P2 C28 H28A . 109.5
P2 C28 H28B . 109.5
H28A C28 H28B . 109.5
P2 C28 H28C . 109.5
H28A C28 H28C . 109.5
H28B C28 H28C . 109.5
C31 C30 H30A . 109.5
C31 C30 H30B . 109.5
H30A C30 H30B . 109.5
C31 C30 H30C . 109.5
H30A C30 H30C . 109.5
H30B C30 H30C . 109.5
C32 C31 C36 . 120.0
C32 C31 C30 . 120.7(9)
C36 C31 C30 . 119.3(9)
C33 C32 C31 . 120.0
C33 C32 H32 . 120.0
C31 C32 H32 . 120.0
C32 C33 C34 . 120.0
C32 C33 H33 . 120.0
C34 C33 H33 . 120.0
C35 C34 C33 . 120.0
C35 C34 H34 . 120.0
C33 C34 H34 . 120.0
C36 C35 C34 . 120.0
C36 C35 H35 . 120.0
C34 C35 H35 . 120.0
C35 C36 C31 . 120.0
C35 C36 H36 . 120.0
C31 C36 H36 . 120.0
B1 N1 C1 . 129.1(3)
B1 N1 C13 . 109.8(2)
C1 N1 C13 . 120.8(2)
B1 O1 C16 . 124.8(3)
C24 P1 C23 . 103.77(18)
C24 P1 C25 . 104.0(2)
C23 P1 C25 . 104.9(2)
C24 P1 B3 . 113.22(17)
C23 P1 B3 . 117.45(18)
C25 P1 B3 . 112.28(17)
C28 P2 C27 . 104.6(2)
C28 P2 C26 . 104.1(2)
C27 P2 C26 . 102.03(19)
C28 P2 B3 . 113.57(17)
C27 P2 B3 . 116.08(18)
C26 P2 B3 . 114.98(17)
C18 Si1 C17 . 106.2(2)
C18 Si1 C19 . 110.3(2)
C17 Si1 C19 . 104.5(2)
C18 Si1 C15 . 112.32(18)
C17 Si1 C15 . 112.18(17)
C19 Si1 C15 . 111.04(18)
C22 Si2 C20 . 107.5(2)
C22 Si2 C21 . 108.8(3)
C20 Si2 C21 . 107.2(2)
C22 Si2 C15 . 109.65(18)
C20 Si2 C15 . 113.22(18)
C21 Si2 C15 . 110.23(18)
B3 Zn1 Br2 . 120.47(10)
B3 Zn1 Br1 . 118.78(10)
Br2 Zn1 Br1 . 107.93(2)
B3 Zn1 Br1 5_666 112.87(9)
Br2 Zn1 Br1 5_666 100.88(2)
Br1 Zn1 Br1 5_666 90.451(16)
O1 B1 N1 . 130.2(3)
O1 B1 C15 . 122.4(3)
N1 B1 C15 . 107.4(3)

loop_
_geom_bond_atom_site_label_1
_geom_bond_atom_site_label_2
_geom_bond_site_symmetry_2
_geom_bond_distance
B2 C13 . 1.554(4)
B2 B3 . 1.652(5)
B2 H2B . 1.1206
B3 P2 . 1.878(4)
B3 P1 . 1.913(4)
B3 Zn1 . 2.147(3)
Br1 Zn1 . 2.5385(6)
Br1 Zn1 5_666 2.6122(5)
Br2 Zn1 . 2.3713(6)
C1 C2 . 1.403(5)
C1 C6 . 1.403(4)
C1 N1 . 1.442(4)
C2 C3 . 1.398(5)
C2 C10 . 1.516(5)
C3 C4 . 1.373(5)
C3 H3 . 0.95
C4 C5 . 1.377(5)
C4 H4 . 0.95
C5 C6 . 1.398(5)
C5 H5 . 0.95
C6 C7 . 1.513(5)
C7 C9 . 1.528(5)
C7 C8 . 1.530(5)
C7 H7 . 1.0
C8 H8A . 0.98
C8 H8B . 0.98
C8 H8C . 0.98
C9 H9A . 0.98
C9 H9B . 0.98
C9 H9C . 0.98
C10 C11 . 1.528(6)
C10 C12 . 1.536(6)
C10 H10 . 1.0
C11 H11A . 0.98
C11 H11B . 0.98
C11 H11C . 0.98
C12 H12A . 0.98
C12 H12B . 0.98
C12 H12C . 0.98
C13 C14 . 1.352(4)
C13 N1 . 1.447(4)
C14 C15 . 1.501(4)
C14 H14 . 0.95
C15 B1 . 1.588(5)
C15 Si1 . 1.896(4)
C15 Si2 . 1.900(4)
C16 O1 . 1.423(4)
C16 H16A . 0.98
C16 H16B . 0.98
C16 H16C . 0.98
C17 Si1 . 1.869(4)
C17 H17A . 0.98
C17 H17B . 0.98
C17 H17C . 0.98
C18 Si1 . 1.861(4)
C18 H18A . 0.98
C18 H18B . 0.98
C18 H18C . 0.98
C19 Si1 . 1.875(4)
C19 H19A . 0.98
C19 H19B . 0.98
C19 H19C . 0.98
C20 Si2 . 1.863(4)
C20 H20A . 0.98
C20 H20B . 0.98
C20 H20C . 0.98
C21 Si2 . 1.879(4)
C21 H21A . 0.98
C21 H21B . 0.98
C21 H21C . 0.98
C22 Si2 . 1.846(5)
C22 H22A . 0.98
C22 H22B . 0.98
C22 H22C . 0.98
C23 P1 . 1.810(4)
C23 H23A . 0.98
C23 H23B . 0.98
C23 H23C . 0.98
C24 P1 . 1.802(4)
C24 H24A . 0.98
C24 H24B . 0.98
C24 H24C . 0.98
C25 P1 . 1.811(4)
C25 H25A . 0.98
C25 H25B . 0.98
C25 H25C . 0.98
C26 P2 . 1.810(4)
C26 H26A . 0.98
C26 H26B . 0.98
C26 H26C . 0.98
C27 P2 . 1.800(4)
C27 H27A . 0.98
C27 H27B . 0.98
C27 H27C . 0.98
C28 P2 . 1.789(4)
C28 H28A . 0.98
C28 H28B . 0.98
C28 H28C . 0.98
C30 C31 . 1.448(15)
C30 H30A . 0.98
C30 H30B . 0.98
C30 H30C . 0.98
C31 C32 . 1.39
C31 C36 . 1.39
C32 C33 . 1.39
C32 H32 . 0.95
C33 C34 . 1.39
C33 H33 . 0.95
C34 C35 . 1.39
C34 H34 . 0.95
C35 C36 . 1.39
C35 H35 . 0.95
C36 H36 . 0.95
N1 B1 . 1.425(4)
O1 B1 . 1.374(4)
